data_7717171
loop_
_publ_author_name
'Koptseva, Tatyana S.'
'Skatova, Alexandra A.'
'Moskalev, Mikhail V.'
'Rumyantcev, Roman V.'
'Fedushkin, Igor L.'

_publ_section_title
;
 Hydro-coupling of isocyanates promoted by 1,2-bis(arylimino)acenaphthene
 aluminum hydrides.
;
_journal_issue 42
_journal_name_full 'Dalton transactions (Cambridge, England : 2003)'
_journal_page_first 17308
_journal_page_last 17312
_journal_paper_doi 10.1039/d4dt02597k
_journal_volume 53
_journal_year 2024
_chemical_formula_sum 'C116 H102 Al N6 O6.5'
_chemical_formula_weight 1711.01
_space_group_crystal_system monoclinic
_space_group_IT_number 14
_space_group_name_Hall '-P 2yn'
_space_group_name_H-M_alt 'P 1 21/n 1'
_atom_sites_solution_hydrogens geom
_atom_sites_solution_primary dual
_atom_sites_solution_secondary difmap
_audit_creation_method SHELXL-2019/3
_audit_update_record
;
2024-06-20 deposited with the CCDC.	2024-10-01 downloaded from the CCDC.
;
_cell_angle_alpha 90
_cell_angle_beta 93.597(6)
_cell_angle_gamma 90
_cell_formula_units_Z 4
_cell_length_a 13.9292(10)
_cell_length_b 35.073(3)
_cell_length_c 18.3381(13)
_cell_measurement_reflns_used 4712
_cell_measurement_temperature 100(2)
_cell_measurement_theta_max 23.0480
_cell_measurement_theta_min 1.9690
_cell_volume 8941.2(12)
_computing_cell_refinement 'CrysAlisPro 1.171.43.95a (Rigaku OD, 2023)'
_computing_data_collection 'CrysAlisPro 1.171.43.95a (Rigaku OD, 2023)'
_computing_data_reduction 'CrysAlisPro 1.171.43.95a (Rigaku OD, 2023)'
_computing_molecular_graphics 'Diamond. Ver. 3.2k. (Putz & Brandernburg, 2014)'
_computing_publication_material 'Diamond. Ver. 3.2k. (Putz & Brandernburg, 2014)'
_computing_structure_refinement SHELXL-2019/3
_computing_structure_solution SHELXT-2014/5
_diffrn_ambient_temperature 100(2)
_diffrn_detector_area_resol_mean 16.0704
_diffrn_measured_fraction_theta_full 0.999
_diffrn_measured_fraction_theta_max 0.999
_diffrn_measurement_device_type 'Xcalibur, Eos'
_diffrn_measurement_method '\w scans'
_diffrn_radiation_type MoK\a
_diffrn_radiation_wavelength 0.71073
_diffrn_reflns_av_R_equivalents 0.1383
_diffrn_reflns_av_unetI/netI 0.2090
_diffrn_reflns_Laue_measured_fraction_full 0.999
_diffrn_reflns_Laue_measured_fraction_max 0.999
_diffrn_reflns_limit_h_max 16
_diffrn_reflns_limit_h_min -16
_diffrn_reflns_limit_k_max 41
_diffrn_reflns_limit_k_min -34
_diffrn_reflns_limit_l_max 21
_diffrn_reflns_limit_l_min -21
_diffrn_reflns_number 48777
_diffrn_reflns_point_group_measured_fraction_full 0.999
_diffrn_reflns_point_group_measured_fraction_max 0.999
_diffrn_reflns_theta_full 25.027
_diffrn_reflns_theta_max 25.027
_diffrn_reflns_theta_min 1.875
_diffrn_source 'fine-focus sealed X-ray tube'
_exptl_absorpt_coefficient_mu 0.087
_exptl_absorpt_correction_T_max 0.995
_exptl_absorpt_correction_T_min 0.971
_exptl_absorpt_correction_type analytical
_exptl_absorpt_process_details
;
CrysAlisPro 1.171.43.95a (Rigaku Oxford Diffraction, 2023)
Analytical numeric absorption correction using a multifaceted crystal
model based on expressions derived by R.C. Clark & J.S. Reid.
(Clark, R. C. & Reid, J. S. (1995). Acta Cryst. A51, 887-897)
Empirical absorption correction using spherical harmonics,
implemented in SCALE3 ABSPACK scaling algorithm.
;
_exptl_crystal_colour brown
_exptl_crystal_density_diffrn 1.271
_exptl_crystal_description stick
_exptl_crystal_F_000 3620
_exptl_crystal_size_max 0.580
_exptl_crystal_size_mid 0.080
_exptl_crystal_size_min 0.070
_refine_diff_density_max 0.319
_refine_diff_density_min -0.324
_refine_diff_density_rms 0.073
_refine_ls_extinction_method none
_refine_ls_goodness_of_fit_ref 1.028
_refine_ls_hydrogen_treatment constr
_refine_ls_matrix_type full
_refine_ls_number_parameters 1215
_refine_ls_number_reflns 15800
_refine_ls_number_restraints 321
_refine_ls_restrained_S_all 1.022
_refine_ls_R_factor_all 0.1988
_refine_ls_R_factor_gt 0.0812
_refine_ls_shift/su_max 0.000
_refine_ls_shift/su_mean 0.000
_refine_ls_structure_factor_coef Fsqd
_refine_ls_weighting_details 'w=1/[\s^2^(Fo^2^)+(0.0396P)^2^+6.6562P] where P=(Fo^2^+2Fc^2^)/3'
_refine_ls_weighting_scheme calc
_refine_ls_wR_factor_gt 0.1404
_refine_ls_wR_factor_ref 0.1851
_reflns_Friedel_coverage 0.000
_reflns_number_gt 7481
_reflns_number_total 15800
_reflns_threshold_expression 'I > 2\s(I)'
_cod_data_source_file d4dt02597k2.cif
_cod_data_source_block alarbianocnphocnph
_cod_depositor_comments 'Adding full bibliography for 7717170--7717178.cif.'
_cod_original_cell_volume 8941.1(11)
_cod_original_sg_symbol_H-M 'P 21/n'
_cod_original_formula_sum 'C116 H102 Al N6 O6.50'
_cod_database_code 7717171
_shelx_shelxl_version_number 2019/3
_shelx_space_group_comment
;
The symmetry employed for this shelxl refinement is uniquely defined
by the following loop, which should always be used as a source of
symmetry information in preference to the above space-group names.
They are only intended as comments.
;
_shelx_estimated_absorpt_t_min 0.951
_shelx_estimated_absorpt_t_max 0.994
_oxdiff_exptl_absorpt_empirical_full_min 0.917
_oxdiff_exptl_absorpt_empirical_full_max 1.135
_oxdiff_exptl_absorpt_empirical_details
;
Empirical correction (ABSPACK) includes:
- Absorption correction using spherical harmonics
- Frame scaling
;

loop_
_space_group_symop_operation_xyz
'x, y, z'
'-x+1/2, y+1/2, -z+1/2'
'-x, -y, -z'
'x-1/2, -y-1/2, z-1/2'

loop_
_atom_site_label
_atom_site_type_symbol
_atom_site_fract_x
_atom_site_fract_y
_atom_site_fract_z
_atom_site_U_iso_or_equiv
_atom_site_adp_type
_atom_site_occupancy
_atom_site_site_symmetry_order
_atom_site_calc_flag
_atom_site_refinement_flags_posn
_atom_site_refinement_flags_adp
_atom_site_refinement_flags_occupancy
_atom_site_disorder_assembly
_atom_site_disorder_group
Al1 Al 0.26021(10) 0.37350(4) 0.29101(7) 0.0137(3) Uani 1 1 d . . . . .
O1 O 0.2422(2) 0.41879(9) 0.34498(16) 0.0158(8) Uani 1 1 d . . . . .
O2 O 0.2152(2) 0.40140(9) 0.20810(16) 0.0161(8) Uani 1 1 d . . . . .
O3 O 0.2783(2) 0.32998(9) 0.23028(16) 0.0159(8) Uani 1 1 d . . . . .
O4 O 0.3879(2) 0.38621(9) 0.27718(16) 0.0149(8) Uani 1 1 d . . . . .
N1 N 0.2972(3) 0.34868(11) 0.38724(19) 0.0117(9) Uani 1 1 d . . . . .
N2 N 0.1299(3) 0.35310(10) 0.30943(19) 0.0119(9) Uani 1 1 d . . . . .
N3 N 0.2628(3) 0.46130(11) 0.2513(2) 0.0154(10) Uani 1 1 d D . . . .
N4 N 0.2235(3) 0.45388(12) 0.1293(2) 0.0188(10) Uani 1 1 d . . . . .
N5 N 0.3978(3) 0.35591(11) 0.16404(19) 0.0156(10) Uani 1 1 d D . . . .
N6 N 0.5127(3) 0.39953(11) 0.1993(2) 0.0161(10) Uani 1 1 d . . . . .
C1 C 0.2211(3) 0.33124(13) 0.4130(2) 0.0124(11) Uani 1 1 d . . . . .
C2 C 0.1309(3) 0.33419(13) 0.3721(2) 0.0118(11) Uani 1 1 d . . . . .
C3 C 0.0570(3) 0.31570(13) 0.4129(2) 0.0139(11) Uani 1 1 d . . . . .
C4 C 0.1081(3) 0.29932(14) 0.4750(2) 0.0139(11) Uani 1 1 d . . . . .
C5 C 0.2081(3) 0.30721(13) 0.4776(2) 0.0127(11) Uani 1 1 d . . . . .
C6 C 0.2651(4) 0.29193(13) 0.5339(2) 0.0164(12) Uani 1 1 d . . . . .
H6A H 0.332628 0.296181 0.536845 0.020 Uiso 1 1 calc R U . . .
C7 C 0.2221(4) 0.26966(15) 0.5878(3) 0.0221(13) Uani 1 1 d . . . . .
H7A H 0.262155 0.259122 0.626561 0.026 Uiso 1 1 calc R U . . .
C8 C 0.1257(4) 0.26283(15) 0.5861(3) 0.0248(13) Uani 1 1 d . . . . .
H8A H 0.099722 0.248176 0.623692 0.030 Uiso 1 1 calc R U . . .
C9 C 0.0637(3) 0.27759(14) 0.5281(3) 0.0185(12) Uani 1 1 d . . . . .
C10 C -0.0382(4) 0.27307(15) 0.5165(3) 0.0273(14) Uani 1 1 d . . . . .
H10A H -0.072449 0.258457 0.549901 0.033 Uiso 1 1 calc R U . . .
C11 C -0.0869(4) 0.28983(14) 0.4570(3) 0.0235(13) Uani 1 1 d . . . . .
H11A H -0.154700 0.286652 0.450939 0.028 Uiso 1 1 calc R U . . .
C12 C -0.0408(3) 0.31130(14) 0.4054(3) 0.0181(12) Uani 1 1 d . . . . .
H12A H -0.076858 0.322713 0.365454 0.022 Uiso 1 1 calc R U . . .
C13 C 0.3827(3) 0.35196(13) 0.4367(2) 0.0119(11) Uani 1 1 d . . . . .
C14 C 0.3843(3) 0.37770(14) 0.4969(2) 0.0155(11) Uani 1 1 d . . . . .
C15 C 0.4673(3) 0.37807(14) 0.5435(2) 0.0156(11) Uani 1 1 d . . . . .
H15A H 0.469791 0.395381 0.583400 0.019 Uiso 1 1 calc R U . . .
C16 C 0.5465(3) 0.35477(14) 0.5353(2) 0.0155(12) Uani 1 1 d . . . . .
C17 C 0.5413(3) 0.33041(14) 0.4758(2) 0.0182(12) Uani 1 1 d . . . . .
H17A H 0.594922 0.314480 0.468281 0.022 Uiso 1 1 calc R U . . .
C18 C 0.4613(3) 0.32804(14) 0.4263(2) 0.0143(11) Uani 1 1 d . . . . .
C19 C 0.3013(3) 0.40392(13) 0.5134(2) 0.0151(12) Uani 1 1 d . . . . .
H19A H 0.244288 0.394497 0.482734 0.018 Uiso 1 1 calc R U . . .
C20 C 0.3135(4) 0.44585(14) 0.4927(2) 0.0154(11) Uani 1 1 d . . . . .
C21 C 0.3972(4) 0.46006(15) 0.4649(2) 0.0203(12) Uani 1 1 d . . . . .
H21A H 0.450805 0.443729 0.459847 0.024 Uiso 1 1 calc R U . . .
C22 C 0.4023(4) 0.49843(15) 0.4443(3) 0.0243(13) Uani 1 1 d . . . . .
H22A H 0.459343 0.507851 0.424971 0.029 Uiso 1 1 calc R U . . .
C23 C 0.3260(4) 0.52264(15) 0.4517(3) 0.0262(14) Uani 1 1 d . . . . .
H23A H 0.330495 0.548625 0.437700 0.031 Uiso 1 1 calc R U . . .
C24 C 0.2418(4) 0.50892(15) 0.4800(3) 0.0252(13) Uani 1 1 d . . . . .
H24A H 0.188690 0.525446 0.485500 0.030 Uiso 1 1 calc R U . . .
C25 C 0.2367(4) 0.47077(15) 0.5000(2) 0.0224(13) Uani 1 1 d . . . . .
H25A H 0.179428 0.461442 0.519221 0.027 Uiso 1 1 calc R U . . .
C26 C 0.2747(3) 0.40020(14) 0.5928(3) 0.0169(12) Uani 1 1 d . . . . .
C27 C 0.2048(4) 0.37496(15) 0.6123(3) 0.0250(13) Uani 1 1 d . . . . .
H27A H 0.170557 0.360442 0.575470 0.030 Uiso 1 1 calc R U . . .
C28 C 0.1835(4) 0.37036(16) 0.6846(3) 0.0344(15) Uani 1 1 d . . . . .
H28A H 0.135962 0.352399 0.696757 0.041 Uiso 1 1 calc R U . . .
C29 C 0.2305(4) 0.39160(16) 0.7392(3) 0.0293(14) Uani 1 1 d . . . . .
H29A H 0.216224 0.388169 0.788765 0.035 Uiso 1 1 calc R U . . .
C30 C 0.2982(4) 0.41772(15) 0.7210(3) 0.0251(13) Uani 1 1 d . . . . .
H30A H 0.330204 0.432816 0.758061 0.030 Uiso 1 1 calc R U . . .
C31 C 0.3206(3) 0.42232(14) 0.6480(3) 0.0199(12) Uani 1 1 d . . . . .
H31A H 0.367332 0.440617 0.635923 0.024 Uiso 1 1 calc R U . . .
C32 C 0.6306(3) 0.35543(15) 0.5907(2) 0.0218(13) Uani 1 1 d . . . . .
H32A H 0.688513 0.346913 0.567806 0.033 Uiso 1 1 calc R U . . .
H32B H 0.617776 0.338370 0.631318 0.033 Uiso 1 1 calc R U . . .
H32C H 0.640244 0.381454 0.609240 0.033 Uiso 1 1 calc R U . . .
C33 C 0.4575(3) 0.29888(13) 0.3645(2) 0.0135(11) Uani 1 1 d . . . . .
H33A H 0.416699 0.310217 0.323205 0.016 Uiso 1 1 calc R U . . .
C34 C 0.5573(3) 0.29181(15) 0.3357(2) 0.0175(12) Uani 1 1 d . . . . .
C35 C 0.5971(3) 0.25561(15) 0.3303(3) 0.0213(13) Uani 1 1 d . . . . .
H35A H 0.562418 0.233904 0.345130 0.026 Uiso 1 1 calc R U . . .
C36 C 0.6883(4) 0.25111(17) 0.3031(3) 0.0285(14) Uani 1 1 d . . . . .
H36A H 0.715126 0.226327 0.299764 0.034 Uiso 1 1 calc R U . . .
C37 C 0.7387(4) 0.28196(17) 0.2813(3) 0.0271(14) Uani 1 1 d . . . . .
H37A H 0.800330 0.278611 0.262819 0.033 Uiso 1 1 calc R U . . .
C38 C 0.7001(4) 0.31808(17) 0.2862(3) 0.0285(14) Uani 1 1 d . . . . .
H38A H 0.735232 0.339633 0.271294 0.034 Uiso 1 1 calc R U . . .
C39 C 0.6094(3) 0.32282(16) 0.3132(2) 0.0223(13) Uani 1 1 d . . . . .
H39A H 0.582919 0.347694 0.316156 0.027 Uiso 1 1 calc R U . . .
C40 C 0.4061(3) 0.26309(14) 0.3880(2) 0.0134(11) Uani 1 1 d . . . . .
C41 C 0.3219(3) 0.25100(14) 0.3493(3) 0.0179(12) Uani 1 1 d . . . . .
H41A H 0.297958 0.265159 0.307931 0.021 Uiso 1 1 calc R U . . .
C42 C 0.2727(4) 0.21893(15) 0.3699(3) 0.0269(14) Uani 1 1 d . . . . .
H42A H 0.215221 0.211425 0.343044 0.032 Uiso 1 1 calc R U . . .
C43 C 0.3072(4) 0.19764(15) 0.4299(3) 0.0262(13) Uani 1 1 d . . . . .
H43A H 0.273798 0.175521 0.444235 0.031 Uiso 1 1 calc R U . . .
C44 C 0.3917(4) 0.20915(15) 0.4690(3) 0.0218(13) Uani 1 1 d . . . . .
H44A H 0.415906 0.194779 0.510047 0.026 Uiso 1 1 calc R U . . .
C45 C 0.4401(4) 0.24132(14) 0.4482(2) 0.0198(12) Uani 1 1 d . . . . .
H45A H 0.497460 0.248816 0.475141 0.024 Uiso 1 1 calc R U . . .
C46 C 0.0417(3) 0.35387(14) 0.2633(2) 0.0137(11) Uani 1 1 d . . . . .
C47 C 0.0157(3) 0.32223(14) 0.2182(2) 0.0139(11) Uani 1 1 d . . . . .
C48 C -0.0696(3) 0.32444(14) 0.1738(2) 0.0154(12) Uani 1 1 d . . . . .
H48A H -0.087739 0.303186 0.143930 0.018 Uiso 1 1 calc R U . . .
C49 C -0.1284(3) 0.35603(15) 0.1715(2) 0.0165(12) Uani 1 1 d . . . . .
C50 C -0.1017(3) 0.38679(15) 0.2174(2) 0.0188(12) Uani 1 1 d . . . . .
H50A H -0.141038 0.408940 0.216363 0.023 Uiso 1 1 calc R U . . .
C51 C -0.0194(3) 0.38575(13) 0.2642(2) 0.0115(11) Uani 1 1 d . . . . .
C52 C 0.0764(3) 0.28609(13) 0.2150(2) 0.0149(11) Uani 1 1 d . . . . .
H52A H 0.128871 0.288536 0.254539 0.018 Uiso 1 1 calc R U . . .
C53 C 0.1262(3) 0.28196(14) 0.1427(3) 0.0188(12) Uani 1 1 d . . . . .
C54 C 0.1817(4) 0.24948(15) 0.1315(3) 0.0265(14) Uani 1 1 d . . . . .
H54A H 0.187702 0.230468 0.168359 0.032 Uiso 1 1 calc R U . . .
C55 C 0.2278(4) 0.24456(16) 0.0678(3) 0.0274(14) Uani 1 1 d . . . . .
H55A H 0.264619 0.222191 0.060961 0.033 Uiso 1 1 calc R U . . .
C56 C 0.2205(4) 0.27205(15) 0.0139(3) 0.0241(13) Uani 1 1 d . . . . .
H56A H 0.252182 0.268558 -0.030019 0.029 Uiso 1 1 calc R U . . .
C57 C 0.1676(4) 0.30445(15) 0.0238(3) 0.0254(13) Uani 1 1 d . . . . .
H57A H 0.163348 0.323587 -0.012964 0.030 Uiso 1 1 calc R U . . .
C58 C 0.1202(3) 0.30917(15) 0.0879(3) 0.0201(12) Uani 1 1 d . . . . .
H58A H 0.083017 0.331509 0.094110 0.024 Uiso 1 1 calc R U . . .
C59 C 0.0206(3) 0.25014(13) 0.2319(2) 0.0127(11) Uani 1 1 d . . . . .
C60 C -0.0275(3) 0.22801(14) 0.1785(3) 0.0192(12) Uani 1 1 d . . . . .
H60A H -0.025385 0.235038 0.128604 0.023 Uiso 1 1 calc R U . . .
C61 C -0.0784(4) 0.19593(15) 0.1968(3) 0.0249(13) Uani 1 1 d . . . . .
H61A H -0.109285 0.180776 0.159301 0.030 Uiso 1 1 calc R U . . .
C62 C -0.0846(4) 0.18573(15) 0.2690(3) 0.0265(14) Uani 1 1 d . . . . .
H62A H -0.120911 0.164020 0.281414 0.032 Uiso 1 1 calc R U . . .
C63 C -0.0379(4) 0.20720(15) 0.3226(3) 0.0320(15) Uani 1 1 d . . . . .
H63A H -0.042243 0.200497 0.372446 0.038 Uiso 1 1 calc R U . . .
C64 C 0.0152(4) 0.23850(14) 0.3042(3) 0.0228(13) Uani 1 1 d . . . . .
H64A H 0.049216 0.252535 0.341920 0.027 Uiso 1 1 calc R U . . .
C65 C -0.2186(3) 0.35783(15) 0.1208(3) 0.0235(13) Uani 1 1 d . . . . .
H65A H -0.236070 0.332073 0.104055 0.035 Uiso 1 1 calc R U . . .
H65B H -0.206791 0.373918 0.078652 0.035 Uiso 1 1 calc R U . . .
H65C H -0.271395 0.368665 0.147102 0.035 Uiso 1 1 calc R U . . .
C66 C 0.0014(3) 0.41725(13) 0.3202(2) 0.0147(11) Uani 1 1 d . . . . .
H66A H 0.072082 0.416100 0.333448 0.018 Uiso 1 1 calc R U . . .
C67 C -0.0190(3) 0.45790(14) 0.2927(3) 0.0160(12) Uani 1 1 d . . . . .
C68 C 0.0021(3) 0.46825(14) 0.2215(3) 0.0204(12) Uani 1 1 d . . . . .
H68A H 0.026117 0.449528 0.189902 0.024 Uiso 1 1 calc R U . . .
C69 C -0.0113(4) 0.50491(15) 0.1966(3) 0.0248(13) Uani 1 1 d . . . . .
H69A H 0.003368 0.511287 0.148227 0.030 Uiso 1 1 calc R U . . .
C70 C -0.0460(4) 0.53252(15) 0.2416(3) 0.0258(13) Uani 1 1 d . . . . .
H70A H -0.056798 0.557723 0.223941 0.031 Uiso 1 1 calc R U . . .
C71 C -0.0650(4) 0.52334(15) 0.3122(3) 0.0268(14) Uani 1 1 d . . . . .
H71A H -0.087597 0.542343 0.343801 0.032 Uiso 1 1 calc R U . . .
C72 C -0.0511(4) 0.48646(15) 0.3369(3) 0.0236(13) Uani 1 1 d . . . . .
H72A H -0.064115 0.480547 0.385911 0.028 Uiso 1 1 calc R U . . .
C73 C -0.0484(3) 0.40895(13) 0.3910(2) 0.0154(12) Uani 1 1 d . . . . .
C74 C 0.0046(4) 0.40734(14) 0.4574(3) 0.0213(13) Uani 1 1 d . . . . .
H74A H 0.072280 0.410962 0.458848 0.026 Uiso 1 1 calc R U . . .
C75 C -0.0395(4) 0.40053(15) 0.5220(3) 0.0251(13) Uani 1 1 d . . . . .
H75A H -0.002071 0.400001 0.567051 0.030 Uiso 1 1 calc R U . . .
C76 C -0.1374(4) 0.39452(14) 0.5210(3) 0.0248(13) Uani 1 1 d . . . . .
H76A H -0.167417 0.389789 0.565245 0.030 Uiso 1 1 calc R U . . .
C77 C -0.1923(4) 0.39544(14) 0.4545(3) 0.0226(13) Uani 1 1 d . . . . .
H77A H -0.259675 0.391057 0.453231 0.027 Uiso 1 1 calc R U . . .
C78 C -0.1478(3) 0.40280(13) 0.3905(3) 0.0185(12) Uani 1 1 d . . . . .
H78A H -0.185328 0.403682 0.345434 0.022 Uiso 1 1 calc R U . . .
C79 C 0.2583(3) 0.45144(14) 0.3213(3) 0.0155(12) Uani 1 1 d . . . . .
H79A H 0.268332 0.471135 0.356492 0.019 Uiso 1 1 calc R U . . .
C80 C 0.2879(12) 0.50079(19) 0.2412(12) 0.0147(18) Uani 0.53(3) 1 d DG U P A 1
C81 C 0.2330(10) 0.5301(3) 0.2681(11) 0.022(2) Uani 0.53(3) 1 d G U P A 1
H81A H 0.172799 0.524661 0.287326 0.026 Uiso 0.53(3) 1 calc R U P A 1
C82 C 0.2663(12) 0.5675(3) 0.2668(9) 0.029(2) Uani 0.53(3) 1 d G U P A 1
H82A H 0.228851 0.587520 0.285151 0.034 Uiso 0.53(3) 1 calc R U P A 1
C83 C 0.3545(14) 0.5755(2) 0.2386(8) 0.026(3) Uani 0.53(3) 1 d G U P A 1
H83A H 0.377224 0.600993 0.237752 0.031 Uiso 0.53(3) 1 calc R U P A 1
C84 C 0.4093(12) 0.5461(4) 0.2118(8) 0.033(3) Uani 0.53(3) 1 d G U P A 1
H84A H 0.469545 0.551607 0.192525 0.040 Uiso 0.53(3) 1 calc R U P A 1
C85 C 0.3760(12) 0.5088(3) 0.2131(10) 0.025(2) Uani 0.53(3) 1 d G U P A 1
H85A H 0.413494 0.488747 0.194699 0.030 Uiso 0.53(3) 1 calc R U P A 1
C80' C 0.3026(13) 0.4985(2) 0.2375(13) 0.0147(18) Uani 0.47(3) 1 d DG U P A 2
C81' C 0.2503(11) 0.5305(4) 0.2555(12) 0.022(2) Uani 0.47(3) 1 d G U P A 2
H81B H 0.185946 0.527834 0.269076 0.026 Uiso 0.47(3) 1 calc R U P A 2
C82' C 0.2922(12) 0.5664(3) 0.2536(10) 0.029(2) Uani 0.47(3) 1 d G U P A 2
H82B H 0.256412 0.588329 0.265931 0.034 Uiso 0.47(3) 1 calc R U P A 2
C83' C 0.3863(13) 0.5703(3) 0.2337(9) 0.026(3) Uani 0.47(3) 1 d G U P A 2
H83B H 0.414936 0.594904 0.232465 0.031 Uiso 0.47(3) 1 calc R U P A 2
C84' C 0.4386(12) 0.5383(4) 0.2157(9) 0.033(3) Uani 0.47(3) 1 d G U P A 2
H84B H 0.502995 0.540984 0.202146 0.040 Uiso 0.47(3) 1 calc R U P A 2
C85' C 0.3968(13) 0.5024(3) 0.2176(12) 0.025(2) Uani 0.47(3) 1 d G U P A 2
H85B H 0.432531 0.480488 0.205292 0.030 Uiso 0.47(3) 1 calc R U P A 2
C86 C 0.2321(3) 0.43673(14) 0.1911(3) 0.0172(12) Uani 1 1 d . . . . .
C87 C 0.1852(4) 0.43480(14) 0.0661(3) 0.0191(12) Uani 1 1 d . . . . .
C88 C 0.1108(4) 0.40859(14) 0.0641(3) 0.0202(13) Uani 1 1 d . . . . .
H88A H 0.085250 0.400414 0.108302 0.024 Uiso 1 1 calc R U . . .
C89 C 0.0732(4) 0.39408(15) -0.0029(3) 0.0245(13) Uani 1 1 d . . . . .
H89A H 0.021784 0.376259 -0.003693 0.029 Uiso 1 1 calc R U . . .
C90 C 0.1098(4) 0.40532(15) -0.0678(3) 0.0269(14) Uani 1 1 d . . . . .
H90A H 0.084458 0.395075 -0.112941 0.032 Uiso 1 1 calc R U . . .
C91 C 0.1836(4) 0.43166(16) -0.0662(3) 0.0285(14) Uani 1 1 d . . . . .
H91A H 0.208888 0.439678 -0.110633 0.034 Uiso 1 1 calc R U . . .
C92 C 0.2210(4) 0.44639(15) -0.0008(3) 0.0268(14) Uani 1 1 d . . . . .
H92A H 0.271539 0.464591 -0.000709 0.032 Uiso 1 1 calc R U . . .
C93 C 0.3289(4) 0.33132(14) 0.1754(3) 0.0181(12) Uani 1 1 d . . . . .
H93A H 0.315835 0.312658 0.138531 0.022 Uiso 1 1 calc R U . . .
C94 C 0.4457(7) 0.3530(3) 0.0967(3) 0.0174(16) Uani 0.606(14) 1 d DG U P B 1
C95 C 0.4134(7) 0.3754(3) 0.0378(4) 0.026(2) Uani 0.606(14) 1 d G U P B 1
H95A H 0.360092 0.392030 0.042043 0.032 Uiso 0.606(14) 1 calc R U P B 1
C96 C 0.4589(8) 0.3736(2) -0.0274(3) 0.036(2) Uani 0.606(14) 1 d G U P B 1
H96A H 0.436763 0.388965 -0.067749 0.043 Uiso 0.606(14) 1 calc R U P B 1
C97 C 0.5368(6) 0.3493(3) -0.0337(3) 0.026(2) Uani 0.606(14) 1 d G U P B 1
H97A H 0.567956 0.348095 -0.078267 0.031 Uiso 0.606(14) 1 calc R U P B 1
C98 C 0.5692(5) 0.3269(3) 0.0253(4) 0.023(2) Uani 0.606(14) 1 d G U P B 1
H98A H 0.622478 0.310289 0.021007 0.028 Uiso 0.606(14) 1 calc R U P B 1
C99 C 0.5237(7) 0.3287(3) 0.0905(3) 0.023(2) Uani 0.606(14) 1 d G U P B 1
H99A H 0.545809 0.313355 0.130800 0.028 Uiso 0.606(14) 1 calc R U P B 1
C94' C 0.4333(12) 0.3559(5) 0.0918(5) 0.0174(16) Uani 0.394(14) 1 d DG U P B 2
C95' C 0.3802(10) 0.3728(5) 0.0337(7) 0.026(2) Uani 0.394(14) 1 d G U P B 2
H95B H 0.317764 0.382518 0.040513 0.032 Uiso 0.394(14) 1 calc R U P B 2
C96' C 0.4186(11) 0.3755(4) -0.0343(5) 0.036(2) Uani 0.394(14) 1 d G U P B 2
H96B H 0.382286 0.387004 -0.073956 0.043 Uiso 0.394(14) 1 calc R U P B 2
C97' C 0.5100(9) 0.3612(5) -0.0442(4) 0.026(2) Uani 0.394(14) 1 d G U P B 2
H97B H 0.536146 0.363053 -0.090694 0.031 Uiso 0.394(14) 1 calc R U P B 2
C98' C 0.5630(7) 0.3443(5) 0.0138(6) 0.023(2) Uani 0.394(14) 1 d G U P B 2
H98B H 0.625486 0.334614 0.007037 0.028 Uiso 0.394(14) 1 calc R U P B 2
C99' C 0.5247(11) 0.3417(5) 0.0818(4) 0.023(2) Uani 0.394(14) 1 d G U P B 2
H99B H 0.560965 0.330128 0.121507 0.028 Uiso 0.394(14) 1 calc R U P B 2
C100 C 0.4359(4) 0.38358(14) 0.2181(2) 0.0174(12) Uani 1 1 d . . . . .
C101 C 0.5663(3) 0.42537(14) 0.2445(2) 0.0159(12) Uani 1 1 d . . . . .
C102 C 0.5562(4) 0.43297(15) 0.3185(3) 0.0245(13) Uani 1 1 d . . . . .
H10B H 0.507363 0.420596 0.343598 0.029 Uiso 1 1 calc R U . . .
C103 C 0.6176(4) 0.45860(15) 0.3549(3) 0.0262(14) Uani 1 1 d . . . . .
H10C H 0.609817 0.463780 0.405070 0.031 Uiso 1 1 calc R U . . .
C104 C 0.6887(4) 0.47655(14) 0.3208(3) 0.0213(13) Uani 1 1 d . . . . .
H10D H 0.730430 0.493908 0.346932 0.026 Uiso 1 1 calc R U . . .
C105 C 0.6998(4) 0.46926(15) 0.2474(3) 0.0269(14) Uani 1 1 d . . . . .
H10E H 0.748649 0.482001 0.222933 0.032 Uiso 1 1 calc R U . . .
C106 C 0.6405(3) 0.44370(14) 0.2101(3) 0.0214(13) Uani 1 1 d . . . . .
H10F H 0.649906 0.438368 0.160279 0.026 Uiso 1 1 calc R U . . .
O1S O -0.2540(4) 0.4466(2) 0.0342(3) 0.0543(17) Uani 0.876(8) 1 d D U P C 1
C1S C -0.1578(4) 0.4578(2) 0.0547(3) 0.036(2) Uani 0.876(8) 1 d D U P C 1
H1SA H -0.124010 0.437709 0.084437 0.043 Uiso 0.876(8) 1 calc R U P C 1
H1SB H -0.156716 0.481770 0.083115 0.043 Uiso 0.876(8) 1 calc R U P C 1
C2S C -0.1112(5) 0.46329(18) -0.0174(3) 0.034(2) Uani 0.876(8) 1 d D U P C 1
H2SA H -0.121391 0.489546 -0.036122 0.041 Uiso 0.876(8) 1 calc R U P C 1
H2SB H -0.041318 0.457990 -0.012089 0.041 Uiso 0.876(8) 1 calc R U P C 1
C3S C -0.1629(5) 0.4344(2) -0.0671(4) 0.048(2) Uani 0.876(8) 1 d D U P C 1
H3SA H -0.137877 0.408271 -0.058332 0.058 Uiso 0.876(8) 1 calc R U P C 1
H3SB H -0.158883 0.441023 -0.119336 0.058 Uiso 0.876(8) 1 calc R U P C 1
C4S C -0.2645(5) 0.4388(2) -0.0428(3) 0.054(2) Uani 0.876(8) 1 d D U P C 1
H4SA H -0.297950 0.460088 -0.069094 0.065 Uiso 0.876(8) 1 calc R U P C 1
H4SB H -0.301833 0.415097 -0.052267 0.065 Uiso 0.876(8) 1 calc R U P C 1
O1Q O -0.291(3) 0.4313(12) 0.001(2) 0.0543(17) Uani 0.124(8) 1 d D U P C 2
C1Q C -0.243(4) 0.4571(19) 0.051(3) 0.036(2) Uani 0.124(8) 1 d D U P C 2
H1QA H -0.244241 0.447601 0.101785 0.043 Uiso 0.124(8) 1 calc R U P C 2
H1QB H -0.272692 0.482673 0.047971 0.043 Uiso 0.124(8) 1 calc R U P C 2
C2Q C -0.140(4) 0.459(2) 0.028(3) 0.034(2) Uani 0.124(8) 1 d D U P C 2
H2QA H -0.110850 0.484072 0.036151 0.041 Uiso 0.124(8) 1 calc R U P C 2
H2QB H -0.098910 0.439039 0.052980 0.041 Uiso 0.124(8) 1 calc R U P C 2
C3Q C -0.156(5) 0.4500(16) -0.054(3) 0.048(2) Uani 0.124(8) 1 d D U P C 2
H3QA H -0.095432 0.442285 -0.075218 0.058 Uiso 0.124(8) 1 calc R U P C 2
H3QB H -0.184514 0.471942 -0.080941 0.058 Uiso 0.124(8) 1 calc R U P C 2
C4Q C -0.226(4) 0.4169(15) -0.050(3) 0.054(2) Uani 0.124(8) 1 d D U P C 2
H4QA H -0.259324 0.411921 -0.098708 0.065 Uiso 0.124(8) 1 calc R U P C 2
H4QB H -0.193527 0.393369 -0.032206 0.065 Uiso 0.124(8) 1 calc R U P C 2
O2S O 0.0975(7) 0.6305(2) 0.3018(3) 0.043(2) Uani 0.662(11) 1 d D U P D 1
C5S C 0.0923(8) 0.6348(3) 0.2237(4) 0.031(2) Uani 0.662(11) 1 d D U P D 1
H5SA H 0.064934 0.611780 0.199223 0.037 Uiso 0.662(11) 1 calc R U P D 1
H5SB H 0.156671 0.639875 0.205828 0.037 Uiso 0.662(11) 1 calc R U P D 1
C6S C 0.026(2) 0.6689(5) 0.2105(12) 0.034(2) Uani 0.662(11) 1 d D U P D 1
H6SA H -0.041919 0.660810 0.205852 0.041 Uiso 0.662(11) 1 calc R U P D 1
H6SB H 0.041578 0.682649 0.165532 0.041 Uiso 0.662(11) 1 calc R U P D 1
C7S C 0.0454(13) 0.6942(6) 0.2777(10) 0.032(3) Uani 0.662(11) 1 d D U P D 1
H7SA H 0.081342 0.717450 0.265590 0.038 Uiso 0.662(11) 1 calc R U P D 1
H7SB H -0.015379 0.701637 0.299076 0.038 Uiso 0.662(11) 1 calc R U P D 1
C8S C 0.1054(9) 0.6685(3) 0.3291(6) 0.047(3) Uani 0.662(11) 1 d D U P D 1
H8SA H 0.173490 0.676742 0.331625 0.057 Uiso 0.662(11) 1 calc R U P D 1
H8SB H 0.081809 0.669732 0.378838 0.057 Uiso 0.662(11) 1 calc R U P D 1
O2Q O 0.1469(12) 0.6370(5) 0.2966(8) 0.043(2) Uani 0.338(11) 1 d D U P D 2
C5Q C 0.0659(12) 0.6280(6) 0.2475(12) 0.031(2) Uani 0.338(11) 1 d D U P D 2
H5QA H 0.016648 0.613929 0.273477 0.037 Uiso 0.338(11) 1 calc R U P D 2
H5QB H 0.086054 0.611979 0.206711 0.037 Uiso 0.338(11) 1 calc R U P D 2
C6Q C 0.026(4) 0.6658(10) 0.219(2) 0.034(2) Uani 0.338(11) 1 d D U P D 2
H6QA H -0.043488 0.663988 0.203547 0.041 Uiso 0.338(11) 1 calc R U P D 2
H6QB H 0.061674 0.675609 0.177972 0.041 Uiso 0.338(11) 1 calc R U P D 2
C7Q C 0.043(2) 0.6898(12) 0.288(2) 0.032(3) Uani 0.338(11) 1 d D U P D 2
H7QA H 0.042495 0.717433 0.276222 0.038 Uiso 0.338(11) 1 calc R U P D 2
H7QB H -0.004959 0.684419 0.323750 0.038 Uiso 0.338(11) 1 calc R U P D 2
C8Q C 0.1429(17) 0.6765(5) 0.3147(14) 0.047(3) Uani 0.338(11) 1 d D U P D 2
H8QA H 0.193027 0.690900 0.290338 0.057 Uiso 0.338(11) 1 calc R U P D 2
H8QB H 0.152918 0.680186 0.368155 0.057 Uiso 0.338(11) 1 calc R U P D 2
O3S O 0.4556(7) 0.4625(2) -0.0448(5) 0.053(3) Uani 0.5 1 d D U P E -1
C9S C 0.4348(8) 0.4985(3) -0.0796(7) 0.044(4) Uani 0.5 1 d D U P E -1
H9SA H 0.371740 0.508786 -0.066956 0.053 Uiso 0.5 1 calc R U P E -1
H9SB H 0.436829 0.496850 -0.133344 0.053 Uiso 0.5 1 calc R U P E -1
C10S C 0.5180(14) 0.5218(5) -0.0455(8) 0.058(6) Uani 0.5 1 d D U P E -1
H10G H 0.505422 0.549463 -0.051153 0.070 Uiso 0.5 1 calc R U P E -1
H10H H 0.578763 0.515489 -0.067960 0.070 Uiso 0.5 1 calc R U P E -1
C11S C 0.5225(12) 0.5103(4) 0.0347(7) 0.062(5) Uani 0.5 1 d D U P E -1
H11B H 0.476854 0.525255 0.062443 0.074 Uiso 0.5 1 calc R U P E -1
H11C H 0.588260 0.513236 0.057774 0.074 Uiso 0.5 1 calc R U P E -1
C12S C 0.4932(15) 0.4686(4) 0.0289(7) 0.051(6) Uani 0.5 1 d D U P E -1
H12B H 0.549479 0.451868 0.040242 0.062 Uiso 0.5 1 calc R U P E -1
H12C H 0.443590 0.462751 0.063683 0.062 Uiso 0.5 1 calc R U P E -1

loop_
_atom_site_aniso_label
_atom_site_aniso_U_11
_atom_site_aniso_U_22
_atom_site_aniso_U_33
_atom_site_aniso_U_23
_atom_site_aniso_U_13
_atom_site_aniso_U_12
Al1 0.0124(8) 0.0152(8) 0.0135(8) -0.0007(7) 0.0005(6) -0.0003(7)
O1 0.0149(19) 0.016(2) 0.0167(19) -0.0024(15) 0.0016(14) 0.0004(17)
O2 0.018(2) 0.0126(19) 0.0174(19) 0.0001(15) -0.0002(14) -0.0017(17)
O3 0.0167(19) 0.0156(19) 0.0159(19) -0.0028(15) 0.0044(15) 0.0000(17)
O4 0.0157(19) 0.0177(19) 0.0116(18) 0.0005(14) 0.0031(14) -0.0028(17)
N1 0.008(2) 0.015(2) 0.012(2) -0.0027(18) -0.0001(16) -0.0013(19)
N2 0.006(2) 0.012(2) 0.017(2) -0.0002(18) -0.0033(16) 0.0016(19)
N3 0.020(2) 0.014(2) 0.011(2) -0.0002(18) -0.0025(17) -0.002(2)
N4 0.025(3) 0.022(3) 0.009(2) 0.0046(19) -0.0012(18) 0.000(2)
N5 0.015(2) 0.020(2) 0.012(2) -0.0053(19) 0.0021(17) -0.008(2)
N6 0.014(2) 0.020(2) 0.015(2) -0.0003(19) 0.0027(17) -0.005(2)
C1 0.015(3) 0.012(3) 0.011(3) -0.002(2) 0.004(2) 0.001(2)
C2 0.012(3) 0.012(3) 0.012(3) -0.004(2) 0.002(2) 0.000(2)
C3 0.014(3) 0.011(3) 0.016(3) -0.003(2) 0.004(2) -0.001(2)
C4 0.015(3) 0.015(3) 0.012(3) 0.006(2) 0.003(2) -0.001(2)
C5 0.012(3) 0.013(3) 0.014(3) 0.000(2) 0.005(2) 0.001(2)
C6 0.016(3) 0.017(3) 0.017(3) 0.000(2) 0.003(2) -0.001(3)
C7 0.020(3) 0.028(3) 0.018(3) 0.011(2) 0.000(2) 0.003(3)
C8 0.022(3) 0.028(3) 0.024(3) 0.019(3) 0.005(2) 0.005(3)
C9 0.015(3) 0.018(3) 0.022(3) 0.004(2) 0.001(2) -0.002(3)
C10 0.020(3) 0.029(3) 0.033(3) 0.012(3) 0.006(2) -0.004(3)
C11 0.015(3) 0.025(3) 0.031(3) 0.004(3) 0.001(2) -0.001(3)
C12 0.016(3) 0.016(3) 0.023(3) 0.002(2) 0.004(2) 0.002(3)
C13 0.007(3) 0.016(3) 0.012(3) 0.006(2) -0.0009(19) 0.002(2)
C14 0.018(3) 0.014(3) 0.014(3) -0.002(2) -0.003(2) 0.000(3)
C15 0.018(3) 0.018(3) 0.012(3) -0.002(2) 0.003(2) -0.008(3)
C16 0.013(3) 0.017(3) 0.016(3) -0.001(2) 0.001(2) -0.002(2)
C17 0.012(3) 0.021(3) 0.022(3) -0.002(2) 0.002(2) 0.001(3)
C18 0.010(3) 0.019(3) 0.015(3) 0.004(2) 0.003(2) -0.003(2)
C19 0.016(3) 0.017(3) 0.012(3) -0.002(2) -0.002(2) 0.001(2)
C20 0.020(3) 0.013(3) 0.013(3) -0.006(2) -0.003(2) -0.001(3)
C21 0.017(3) 0.022(3) 0.021(3) 0.002(2) -0.005(2) -0.001(3)
C22 0.026(3) 0.028(3) 0.018(3) 0.003(3) -0.008(2) -0.004(3)
C23 0.041(4) 0.013(3) 0.022(3) -0.001(2) -0.012(3) 0.000(3)
C24 0.037(4) 0.015(3) 0.023(3) -0.004(2) -0.004(3) 0.006(3)
C25 0.024(3) 0.025(3) 0.019(3) -0.003(2) -0.001(2) 0.003(3)
C26 0.015(3) 0.013(3) 0.022(3) -0.002(2) 0.003(2) 0.008(3)
C27 0.027(3) 0.023(3) 0.026(3) -0.009(3) 0.008(2) -0.003(3)
C28 0.047(4) 0.024(3) 0.035(4) -0.006(3) 0.025(3) -0.010(3)
C29 0.035(4) 0.032(4) 0.022(3) 0.003(3) 0.016(3) 0.008(3)
C30 0.028(3) 0.030(3) 0.018(3) -0.003(3) -0.001(2) 0.011(3)
C31 0.018(3) 0.021(3) 0.021(3) 0.004(2) 0.000(2) -0.003(3)
C32 0.014(3) 0.030(3) 0.021(3) 0.000(2) -0.003(2) -0.001(3)
C33 0.014(3) 0.013(3) 0.014(3) -0.005(2) 0.002(2) 0.000(2)
C34 0.014(3) 0.024(3) 0.014(3) -0.003(2) 0.000(2) 0.000(3)
C35 0.009(3) 0.023(3) 0.032(3) -0.002(3) 0.004(2) 0.001(3)
C36 0.022(3) 0.034(4) 0.030(3) -0.008(3) 0.010(2) 0.009(3)
C37 0.012(3) 0.046(4) 0.024(3) -0.011(3) 0.005(2) -0.003(3)
C38 0.025(3) 0.036(4) 0.026(3) -0.001(3) 0.009(2) -0.009(3)
C39 0.018(3) 0.026(3) 0.023(3) -0.001(2) 0.005(2) 0.001(3)
C40 0.010(3) 0.014(3) 0.017(3) -0.001(2) 0.006(2) 0.002(2)
C41 0.016(3) 0.021(3) 0.017(3) -0.005(2) 0.004(2) 0.002(3)
C42 0.019(3) 0.025(3) 0.037(4) -0.004(3) 0.001(2) -0.007(3)
C43 0.022(3) 0.020(3) 0.039(4) 0.003(3) 0.014(3) -0.005(3)
C44 0.027(3) 0.022(3) 0.017(3) 0.003(2) 0.008(2) -0.001(3)
C45 0.020(3) 0.024(3) 0.016(3) -0.003(2) 0.003(2) 0.000(3)
C46 0.010(3) 0.021(3) 0.010(3) 0.000(2) 0.0016(19) -0.003(2)
C47 0.007(3) 0.019(3) 0.016(3) 0.000(2) 0.001(2) 0.001(2)
C48 0.012(3) 0.016(3) 0.018(3) -0.004(2) 0.003(2) -0.007(3)
C49 0.013(3) 0.025(3) 0.011(3) 0.004(2) -0.002(2) -0.003(3)
C50 0.016(3) 0.022(3) 0.019(3) 0.002(2) 0.003(2) 0.001(3)
C51 0.014(3) 0.011(3) 0.009(3) 0.000(2) 0.003(2) -0.001(2)
C52 0.017(3) 0.017(3) 0.010(3) -0.007(2) 0.001(2) -0.002(2)
C53 0.015(3) 0.017(3) 0.025(3) -0.005(2) 0.001(2) -0.003(3)
C54 0.022(3) 0.020(3) 0.039(4) -0.003(3) 0.012(3) 0.006(3)
C55 0.022(3) 0.022(3) 0.039(4) -0.009(3) 0.012(3) -0.003(3)
C56 0.025(3) 0.031(3) 0.017(3) -0.006(3) 0.005(2) -0.005(3)
C57 0.026(3) 0.022(3) 0.027(3) 0.002(3) 0.000(2) 0.003(3)
C58 0.017(3) 0.018(3) 0.026(3) -0.004(2) 0.005(2) 0.005(3)
C59 0.006(3) 0.010(3) 0.021(3) -0.003(2) -0.003(2) 0.001(2)
C60 0.014(3) 0.023(3) 0.020(3) 0.000(2) 0.003(2) 0.001(3)
C61 0.025(3) 0.021(3) 0.028(3) -0.006(3) 0.000(2) -0.005(3)
C62 0.030(3) 0.016(3) 0.034(4) 0.003(3) 0.009(3) -0.005(3)
C63 0.054(4) 0.016(3) 0.026(3) 0.006(3) 0.006(3) -0.005(3)
C64 0.032(3) 0.016(3) 0.020(3) -0.003(2) -0.002(2) 0.004(3)
C65 0.018(3) 0.032(3) 0.021(3) -0.004(3) -0.002(2) 0.000(3)
C66 0.012(3) 0.016(3) 0.016(3) -0.001(2) -0.001(2) 0.003(2)
C67 0.009(3) 0.015(3) 0.023(3) -0.001(2) -0.001(2) -0.002(2)
C68 0.018(3) 0.023(3) 0.021(3) -0.002(2) 0.008(2) 0.003(3)
C69 0.030(3) 0.022(3) 0.024(3) 0.009(3) 0.010(2) -0.001(3)
C70 0.024(3) 0.019(3) 0.035(4) 0.004(3) 0.000(3) -0.003(3)
C71 0.034(4) 0.016(3) 0.030(3) -0.001(3) 0.002(3) 0.007(3)
C72 0.032(3) 0.021(3) 0.019(3) 0.000(2) 0.004(2) -0.004(3)
C73 0.016(3) 0.011(3) 0.019(3) 0.001(2) 0.001(2) -0.002(2)
C74 0.017(3) 0.022(3) 0.025(3) -0.004(2) 0.004(2) 0.000(3)
C75 0.027(3) 0.028(3) 0.020(3) -0.003(3) -0.001(2) 0.007(3)
C76 0.033(4) 0.023(3) 0.019(3) 0.002(2) 0.006(2) -0.003(3)
C77 0.028(3) 0.022(3) 0.018(3) 0.002(2) 0.008(2) 0.004(3)
C78 0.018(3) 0.014(3) 0.024(3) -0.004(2) 0.000(2) -0.001(3)
C79 0.005(3) 0.019(3) 0.022(3) 0.000(2) -0.001(2) 0.001(2)
C80 0.017(4) 0.014(3) 0.013(3) -0.004(2) -0.001(3) -0.003(3)
C81 0.028(4) 0.020(3) 0.017(5) -0.001(3) 0.006(3) -0.003(3)
C82 0.033(5) 0.025(3) 0.027(5) -0.003(3) 0.002(4) -0.001(4)
C83 0.030(6) 0.016(4) 0.033(4) 0.000(3) 0.001(5) -0.004(4)
C84 0.025(6) 0.029(5) 0.046(4) 0.003(4) 0.003(5) -0.002(4)
C85 0.029(5) 0.019(4) 0.027(4) 0.002(3) 0.001(4) 0.003(4)
C80' 0.017(4) 0.014(3) 0.013(3) -0.004(2) -0.001(3) -0.003(3)
C81' 0.028(4) 0.020(3) 0.017(5) -0.001(3) 0.006(3) -0.003(3)
C82' 0.033(5) 0.025(3) 0.027(5) -0.003(3) 0.002(4) -0.001(4)
C83' 0.030(6) 0.016(4) 0.033(4) 0.000(3) 0.001(5) -0.004(4)
C84' 0.025(6) 0.029(5) 0.046(4) 0.003(4) 0.003(5) -0.002(4)
C85' 0.029(5) 0.019(4) 0.027(4) 0.002(3) 0.001(4) 0.003(4)
C86 0.011(3) 0.016(3) 0.025(3) 0.000(2) 0.002(2) 0.003(3)
C87 0.023(3) 0.014(3) 0.020(3) 0.002(2) -0.001(2) 0.005(3)
C88 0.022(3) 0.023(3) 0.015(3) 0.001(2) -0.003(2) 0.007(3)
C89 0.026(3) 0.020(3) 0.026(3) -0.002(3) -0.002(2) 0.000(3)
C90 0.038(4) 0.026(3) 0.016(3) -0.003(2) -0.006(2) 0.004(3)
C91 0.035(4) 0.032(4) 0.018(3) -0.002(3) 0.001(2) 0.007(3)
C92 0.029(3) 0.029(3) 0.023(3) 0.005(3) 0.000(2) -0.002(3)
C93 0.021(3) 0.016(3) 0.017(3) -0.003(2) -0.002(2) -0.002(3)
C94 0.015(4) 0.021(3) 0.017(3) -0.009(2) 0.002(2) 0.000(3)
C95 0.024(6) 0.034(4) 0.022(3) 0.002(3) 0.009(4) 0.005(4)
C96 0.039(6) 0.040(4) 0.030(4) 0.005(3) 0.012(4) 0.002(5)
C97 0.028(5) 0.035(5) 0.015(4) 0.002(3) 0.005(3) 0.005(4)
C98 0.022(3) 0.025(6) 0.023(4) -0.006(4) 0.010(3) 0.002(4)
C99 0.023(3) 0.025(6) 0.022(3) 0.004(3) 0.001(3) -0.005(4)
C94' 0.015(4) 0.021(3) 0.017(3) -0.009(2) 0.002(2) 0.000(3)
C95' 0.024(6) 0.034(4) 0.022(3) 0.002(3) 0.009(4) 0.005(4)
C96' 0.039(6) 0.040(4) 0.030(4) 0.005(3) 0.012(4) 0.002(5)
C97' 0.028(5) 0.035(5) 0.015(4) 0.002(3) 0.005(3) 0.005(4)
C98' 0.022(3) 0.025(6) 0.023(4) -0.006(4) 0.010(3) 0.002(4)
C99' 0.023(3) 0.025(6) 0.022(3) 0.004(3) 0.001(3) -0.005(4)
C100 0.019(3) 0.019(3) 0.014(3) 0.003(2) 0.003(2) 0.009(3)
C101 0.013(3) 0.017(3) 0.018(3) 0.001(2) 0.001(2) 0.001(2)
C102 0.018(3) 0.036(4) 0.020(3) -0.006(3) 0.001(2) -0.008(3)
C103 0.020(3) 0.038(4) 0.021(3) -0.010(3) 0.001(2) -0.003(3)
C104 0.016(3) 0.017(3) 0.031(3) -0.007(2) 0.005(2) -0.002(3)
C105 0.023(3) 0.027(3) 0.030(3) -0.005(3) 0.001(2) -0.010(3)
C106 0.017(3) 0.023(3) 0.024(3) -0.005(2) 0.004(2) -0.003(3)
O1S 0.042(3) 0.076(5) 0.045(4) 0.016(3) -0.001(3) -0.009(3)
C1S 0.037(4) 0.042(4) 0.029(4) 0.012(4) 0.006(3) 0.007(4)
C2S 0.038(4) 0.032(4) 0.033(4) 0.011(3) 0.006(3) 0.013(3)
C3S 0.061(4) 0.048(5) 0.035(4) -0.002(4) -0.004(3) 0.011(5)
C4S 0.058(5) 0.058(5) 0.043(4) 0.006(4) -0.018(4) 0.001(4)
O1Q 0.042(3) 0.076(5) 0.045(4) 0.016(3) -0.001(3) -0.009(3)
C1Q 0.037(4) 0.042(4) 0.029(4) 0.012(4) 0.006(3) 0.007(4)
C2Q 0.038(4) 0.032(4) 0.033(4) 0.011(3) 0.006(3) 0.013(3)
C3Q 0.061(4) 0.048(5) 0.035(4) -0.002(4) -0.004(3) 0.011(5)
C4Q 0.058(5) 0.058(5) 0.043(4) 0.006(4) -0.018(4) 0.001(4)
O2S 0.061(5) 0.037(3) 0.031(3) 0.005(3) 0.002(4) 0.004(4)
C5S 0.042(5) 0.032(5) 0.020(5) 0.002(4) 0.009(4) -0.005(4)
C6S 0.033(3) 0.038(4) 0.031(5) 0.002(3) 0.004(4) -0.001(4)
C7S 0.038(4) 0.029(5) 0.029(5) 0.003(4) 0.002(3) -0.002(3)
C8S 0.058(7) 0.042(5) 0.040(5) -0.001(4) -0.010(4) 0.001(5)
O2Q 0.061(5) 0.037(3) 0.031(3) 0.005(3) 0.002(4) 0.004(4)
C5Q 0.042(5) 0.032(5) 0.020(5) 0.002(4) 0.009(4) -0.005(4)
C6Q 0.033(3) 0.038(4) 0.031(5) 0.002(3) 0.004(4) -0.001(4)
C7Q 0.038(4) 0.029(5) 0.029(5) 0.003(4) 0.002(3) -0.002(3)
C8Q 0.058(7) 0.042(5) 0.040(5) -0.001(4) -0.010(4) 0.001(5)
O3S 0.057(6) 0.052(6) 0.049(5) 0.020(5) -0.005(4) -0.001(5)
C9S 0.035(6) 0.051(7) 0.046(7) 0.021(6) -0.004(5) 0.008(6)
C10S 0.066(10) 0.059(10) 0.050(8) 0.001(7) 0.007(7) -0.004(8)
C11S 0.060(8) 0.068(8) 0.059(8) -0.004(7) 0.012(7) -0.012(8)
C12S 0.046(9) 0.058(10) 0.049(9) 0.016(7) -0.003(7) -0.005(7)

loop_
_atom_type_symbol
_atom_type_description
_atom_type_scat_dispersion_real
_atom_type_scat_dispersion_imag
_atom_type_scat_source
C C 0.0033 0.0016 'International Tables Vol C Tables 4.2.6.8 and 6.1.1.4'
H H 0.0000 0.0000 'International Tables Vol C Tables 4.2.6.8 and 6.1.1.4'
N N 0.0061 0.0033 'International Tables Vol C Tables 4.2.6.8 and 6.1.1.4'
O O 0.0106 0.0060 'International Tables Vol C Tables 4.2.6.8 and 6.1.1.4'
Al Al 0.0645 0.0514 'International Tables Vol C Tables 4.2.6.8 and 6.1.1.4'

loop_
_geom_angle_atom_site_label_1
_geom_angle_atom_site_label_2
_geom_angle_atom_site_label_3
_geom_angle
_geom_angle_site_symmetry_1
_geom_angle_site_symmetry_3
_geom_angle_publ_flag
O4 Al1 O2 92.18(14) . . ?
O4 Al1 O1 91.68(15) . . ?
O2 Al1 O1 86.43(15) . . ?
O4 Al1 O3 87.16(14) . . ?
O2 Al1 O3 89.65(14) . . ?
O1 Al1 O3 175.87(16) . . ?
O4 Al1 N2 172.49(17) . . ?
O2 Al1 N2 93.60(15) . . ?
O1 Al1 N2 93.46(15) . . ?
O3 Al1 N2 88.09(15) . . ?
O4 Al1 N1 91.64(15) . . ?
O2 Al1 N1 172.09(16) . . ?
O1 Al1 N1 86.53(15) . . ?
O3 Al1 N1 97.46(15) . . ?
N2 Al1 N1 83.22(15) . . ?
C79 O1 Al1 123.6(3) . . ?
C86 O2 Al1 129.2(3) . . ?
C93 O3 Al1 122.2(3) . . ?
C100 O4 Al1 129.5(3) . . ?
C1 N1 C13 116.8(4) . . ?
C1 N1 Al1 110.1(3) . . ?
C13 N1 Al1 132.0(3) . . ?
C2 N2 C46 118.5(4) . . ?
C2 N2 Al1 111.5(3) . . ?
C46 N2 Al1 129.8(3) . . ?
C79 N3 C80 113.5(9) . . ?
C79 N3 C86 123.4(4) . . ?
C80 N3 C86 122.5(9) . . ?
C79 N3 C80' 116.4(10) . . ?
C86 N3 C80' 120.2(10) . . ?
C86 N4 C87 120.8(4) . . ?
C93 N5 C94 118.0(6) . . ?
C93 N5 C94' 116.1(8) . . ?
C93 N5 C100 124.4(4) . . ?
C94 N5 C100 117.4(6) . . ?
C94' N5 C100 119.5(8) . . ?
C100 N6 C101 123.1(4) . . ?
N1 C1 C2 118.2(4) . . ?
N1 C1 C5 133.3(4) . . ?
C2 C1 C5 108.4(4) . . ?
N2 C2 C1 116.9(4) . . ?
N2 C2 C3 134.2(4) . . ?
C1 C2 C3 108.9(4) . . ?
C12 C3 C4 118.6(4) . . ?
C12 C3 C2 136.6(4) . . ?
C4 C3 C2 104.8(4) . . ?
C9 C4 C5 123.7(4) . . ?
C9 C4 C3 123.4(4) . . ?
C5 C4 C3 112.9(4) . . ?
C6 C5 C4 118.0(4) . . ?
C6 C5 C1 137.2(4) . . ?
C4 C5 C1 104.7(4) . . ?
C5 C6 C7 119.3(5) . . ?
C8 C7 C6 122.5(5) . . ?
C7 C8 C9 120.3(5) . . ?
C4 C9 C8 116.1(4) . . ?
C4 C9 C10 115.5(4) . . ?
C8 C9 C10 128.3(5) . . ?
C11 C10 C9 120.3(5) . . ?
C10 C11 C12 122.7(5) . . ?
C3 C12 C11 119.3(5) . . ?
C18 C13 C14 120.6(4) . . ?
C18 C13 N1 118.9(4) . . ?
C14 C13 N1 120.4(4) . . ?
C15 C14 C13 116.9(4) . . ?
C15 C14 C19 118.9(4) . . ?
C13 C14 C19 124.1(4) . . ?
C16 C15 C14 124.2(4) . . ?
C17 C16 C15 116.4(4) . . ?
C17 C16 C32 122.9(4) . . ?
C15 C16 C32 120.6(4) . . ?
C16 C17 C18 123.4(5) . . ?
C17 C18 C13 118.4(4) . . ?
C17 C18 C33 120.9(4) . . ?
C13 C18 C33 120.7(4) . . ?
C14 C19 C20 115.7(4) . . ?
C14 C19 C26 111.7(4) . . ?
C20 C19 C26 110.8(4) . . ?
C21 C20 C25 118.4(5) . . ?
C21 C20 C19 122.9(4) . . ?
C25 C20 C19 118.7(4) . . ?
C20 C21 C22 120.0(5) . . ?
C23 C22 C21 121.0(5) . . ?
C22 C23 C24 119.7(5) . . ?
C25 C24 C23 119.2(5) . . ?
C24 C25 C20 121.7(5) . . ?
C27 C26 C31 117.8(5) . . ?
C27 C26 C19 121.2(4) . . ?
C31 C26 C19 120.9(5) . . ?
C26 C27 C28 121.3(5) . . ?
C29 C28 C27 120.7(5) . . ?
C30 C29 C28 119.1(5) . . ?
C29 C30 C31 120.4(5) . . ?
C26 C31 C30 120.5(5) . . ?
C40 C33 C18 109.7(4) . . ?
C40 C33 C34 114.6(4) . . ?
C18 C33 C34 111.9(4) . . ?
C39 C34 C35 118.6(5) . . ?
C39 C34 C33 118.5(4) . . ?
C35 C34 C33 122.9(5) . . ?
C34 C35 C36 120.1(5) . . ?
C37 C36 C35 120.7(5) . . ?
C36 C37 C38 119.9(5) . . ?
C37 C38 C39 119.8(5) . . ?
C34 C39 C38 121.0(5) . . ?
C41 C40 C45 117.8(5) . . ?
C41 C40 C33 120.1(4) . . ?
C45 C40 C33 122.1(4) . . ?
C42 C41 C40 121.6(5) . . ?
C41 C42 C43 120.0(5) . . ?
C42 C43 C44 119.3(5) . . ?
C45 C44 C43 120.3(5) . . ?
C44 C45 C40 121.1(5) . . ?
C51 C46 C47 119.8(4) . . ?
C51 C46 N2 120.0(4) . . ?
C47 C46 N2 120.2(4) . . ?
C48 C47 C46 118.2(4) . . ?
C48 C47 C52 118.4(4) . . ?
C46 C47 C52 123.3(4) . . ?
C49 C48 C47 123.0(5) . . ?
C48 C49 C50 117.7(4) . . ?
C48 C49 C65 121.4(4) . . ?
C50 C49 C65 120.9(5) . . ?
C51 C50 C49 121.8(5) . . ?
C50 C51 C46 119.4(4) . . ?
C50 C51 C66 120.8(4) . . ?
C46 C51 C66 119.6(4) . . ?
C59 C52 C47 112.9(4) . . ?
C59 C52 C53 111.1(4) . . ?
C47 C52 C53 113.0(4) . . ?
C58 C53 C54 117.5(5) . . ?
C58 C53 C52 123.4(4) . . ?
C54 C53 C52 119.1(4) . . ?
C55 C54 C53 121.2(5) . . ?
C54 C55 C56 120.1(5) . . ?
C57 C56 C55 120.0(5) . . ?
C56 C57 C58 119.7(5) . . ?
C53 C58 C57 121.4(5) . . ?
C60 C59 C64 117.1(5) . . ?
C60 C59 C52 123.3(4) . . ?
C64 C59 C52 119.6(4) . . ?
C61 C60 C59 121.1(5) . . ?
C62 C61 C60 120.5(5) . . ?
C63 C62 C61 119.4(5) . . ?
C62 C63 C64 120.1(5) . . ?
C63 C64 C59 121.8(5) . . ?
C51 C66 C67 115.4(4) . . ?
C51 C66 C73 110.8(4) . . ?
C67 C66 C73 111.7(4) . . ?
C72 C67 C68 117.0(5) . . ?
C72 C67 C66 122.8(4) . . ?
C68 C67 C66 120.1(4) . . ?
C69 C68 C67 121.2(5) . . ?
C68 C69 C70 120.3(5) . . ?
C71 C70 C69 119.6(5) . . ?
C70 C71 C72 119.9(5) . . ?
C71 C72 C67 122.0(5) . . ?
C74 C73 C78 118.2(4) . . ?
C74 C73 C66 120.4(4) . . ?
C78 C73 C66 121.4(4) . . ?
C73 C74 C75 121.1(5) . . ?
C76 C75 C74 120.4(5) . . ?
C75 C76 C77 119.6(5) . . ?
C78 C77 C76 119.6(5) . . ?
C77 C78 C73 121.1(5) . . ?
O1 C79 N3 126.3(5) . . ?
C81 C80 C85 120.0 . . ?
C81 C80 N3 121.5(10) . . ?
C85 C80 N3 117.9(10) . . ?
C80 C81 C82 120.0 . . ?
C83 C82 C81 120.0 . . ?
C84 C83 C82 120.0 . . ?
C83 C84 C85 120.0 . . ?
C84 C85 C80 120.0 . . ?
C81' C80' C85' 120.0 . . ?
C81' C80' N3 118.3(11) . . ?
C85' C80' N3 120.9(11) . . ?
C82' C81' C80' 120.0 . . ?
C81' C82' C83' 120.0 . . ?
C84' C83' C82' 120.0 . . ?
C83' C84' C85' 120.0 . . ?
C84' C85' C80' 120.0 . . ?
N4 C86 O2 130.5(5) . . ?
N4 C86 N3 113.7(4) . . ?
O2 C86 N3 115.7(4) . . ?
C88 C87 C92 118.2(5) . . ?
C88 C87 N4 125.4(4) . . ?
C92 C87 N4 116.1(5) . . ?
C87 C88 C89 120.2(5) . . ?
C90 C89 C88 120.9(5) . . ?
C89 C90 C91 119.2(5) . . ?
C92 C91 C90 120.6(5) . . ?
C91 C92 C87 120.9(5) . . ?
O3 C93 N5 126.7(5) . . ?
C95 C94 C99 120.0 . . ?
C95 C94 N5 118.7(6) . . ?
C99 C94 N5 121.3(6) . . ?
C96 C95 C94 120.0 . . ?
C97 C96 C95 120.0 . . ?
C96 C97 C98 120.0 . . ?
C99 C98 C97 120.0 . . ?
C98 C99 C94 120.0 . . ?
C95' C94' C99' 120.0 . . ?
C95' C94' N5 120.5(10) . . ?
C99' C94' N5 119.3(10) . . ?
C96' C95' C94' 120.0 . . ?
C95' C96' C97' 120.0 . . ?
C98' C97' C96' 120.0 . . ?
C97' C98' C99' 120.0 . . ?
C98' C99' C94' 120.0 . . ?
N6 C100 O4 132.3(5) . . ?
N6 C100 N5 112.5(4) . . ?
O4 C100 N5 115.1(4) . . ?
C102 C101 C106 118.1(4) . . ?
C102 C101 N6 127.7(4) . . ?
C106 C101 N6 114.1(4) . . ?
C103 C102 C101 119.7(5) . . ?
C104 C103 C102 121.7(5) . . ?
C103 C104 C105 119.3(5) . . ?
C106 C105 C104 120.2(5) . . ?
C105 C106 C101 120.9(5) . . ?
C1S O1S C4S 110.3(6) . . ?
O1S C1S C2S 104.6(5) . . ?
C3S C2S C1S 103.0(5) . . ?
C2S C3S C4S 99.9(5) . . ?
O1S C4S C3S 105.6(5) . . ?
C4Q O1Q C1Q 111(4) . . ?
O1Q C1Q C2Q 105(4) . . ?
C3Q C2Q C1Q 101(4) . . ?
C2Q C3Q C4Q 100(4) . . ?
O1Q C4Q C3Q 101(4) . . ?
C8S O2S C5S 104.4(8) . . ?
O2S C5S C6S 103.6(11) . . ?
C5S C6S C7S 104.8(15) . . ?
C8S C7S C6S 102.6(14) . . ?
O2S C8S C7S 108.1(11) . . ?
C8Q O2Q C5Q 108.6(17) . . ?
O2Q C5Q C6Q 106(2) . . ?
C5Q C6Q C7Q 99(3) . . ?
C8Q C7Q C6Q 101(3) . . ?
O2Q C8Q C7Q 106(2) . . ?
C12S O3S C9S 109.9(11) . . ?
O3S C9S C10S 99.3(11) . . ?
C9S C10S C11S 103.8(12) . . ?
C10S C11S C12S 101.2(9) . . ?
O3S C12S C11S 106.7(10) . . ?

loop_
_geom_bond_atom_site_label_1
_geom_bond_atom_site_label_2
_geom_bond_distance
_geom_bond_site_symmetry_2
_geom_bond_publ_flag
Al1 O4 1.866(3) . ?
Al1 O2 1.882(3) . ?
Al1 O1 1.897(3) . ?
Al1 O3 1.915(3) . ?
Al1 N2 1.999(4) . ?
Al1 N1 2.006(4) . ?
O1 C79 1.250(5) . ?
O2 C86 1.303(5) . ?
O3 C93 1.266(5) . ?
O4 C100 1.311(5) . ?
N1 C1 1.336(5) . ?
N1 C13 1.455(5) . ?
N2 C2 1.326(5) . ?
N2 C46 1.448(5) . ?
N3 C79 1.335(5) . ?
N3 C80 1.443(5) . ?
N3 C86 1.444(6) . ?
N3 C80' 1.445(5) . ?
N4 C86 1.281(6) . ?
N4 C87 1.414(6) . ?
N5 C93 1.317(6) . ?
N5 C94 1.443(5) . ?
N5 C94' 1.443(5) . ?
N5 C100 1.464(6) . ?
N6 C100 1.273(6) . ?
N6 C101 1.410(6) . ?
C1 C2 1.427(6) . ?
C1 C5 1.473(6) . ?
C2 C3 1.461(6) . ?
C3 C12 1.369(6) . ?
C3 C4 1.426(6) . ?
C4 C9 1.410(6) . ?
C4 C5 1.418(6) . ?
C5 C6 1.372(6) . ?
C6 C7 1.422(6) . ?
C7 C8 1.363(6) . ?
C8 C9 1.424(6) . ?
C9 C10 1.431(6) . ?
C10 C11 1.379(6) . ?
C11 C12 1.398(6) . ?
C13 C18 1.402(6) . ?
C13 C14 1.425(6) . ?
C14 C15 1.393(6) . ?
C14 C19 1.522(6) . ?
C15 C16 1.389(6) . ?
C16 C17 1.385(6) . ?
C16 C32 1.501(6) . ?
C17 C18 1.394(6) . ?
C18 C33 1.526(6) . ?
C19 C20 1.531(6) . ?
C19 C26 1.531(6) . ?
C20 C21 1.394(6) . ?
C20 C25 1.395(6) . ?
C21 C22 1.400(7) . ?
C22 C23 1.374(7) . ?
C23 C24 1.398(7) . ?
C24 C25 1.390(7) . ?
C26 C27 1.380(7) . ?
C26 C31 1.397(6) . ?
C27 C28 1.387(7) . ?
C28 C29 1.380(7) . ?
C29 C30 1.371(7) . ?
C30 C31 1.403(6) . ?
C33 C40 1.521(6) . ?
C33 C34 1.538(6) . ?
C34 C39 1.384(7) . ?
C34 C35 1.391(7) . ?
C35 C36 1.402(6) . ?
C36 C37 1.363(7) . ?
C37 C38 1.381(7) . ?
C38 C39 1.396(6) . ?
C40 C41 1.398(6) . ?
C40 C45 1.400(6) . ?
C41 C42 1.382(7) . ?
C42 C43 1.391(7) . ?
C43 C44 1.399(7) . ?
C44 C45 1.380(6) . ?
C46 C51 1.406(6) . ?
C46 C47 1.417(6) . ?
C47 C48 1.399(6) . ?
C47 C52 1.527(6) . ?
C48 C49 1.377(6) . ?
C49 C50 1.404(6) . ?
C49 C65 1.517(6) . ?
C50 C51 1.389(6) . ?
C51 C66 1.525(6) . ?
C52 C59 1.523(6) . ?
C52 C53 1.541(6) . ?
C53 C58 1.385(6) . ?
C53 C54 1.399(6) . ?
C54 C55 1.378(7) . ?
C55 C56 1.380(7) . ?
C56 C57 1.372(7) . ?
C57 C58 1.395(6) . ?
C59 C60 1.388(6) . ?
C59 C64 1.394(6) . ?
C60 C61 1.382(7) . ?
C61 C62 1.380(7) . ?
C62 C63 1.369(7) . ?
C63 C64 1.378(7) . ?
C66 C67 1.533(6) . ?
C66 C73 1.538(6) . ?
C67 C72 1.381(6) . ?
C67 C68 1.404(6) . ?
C68 C69 1.373(7) . ?
C69 C70 1.379(7) . ?
C70 C71 1.375(7) . ?
C71 C72 1.381(7) . ?
C73 C74 1.385(6) . ?
C73 C78 1.400(6) . ?
C74 C75 1.388(6) . ?
C75 C76 1.379(7) . ?
C76 C77 1.398(6) . ?
C77 C78 1.386(6) . ?
C80 C81 1.3900 . ?
C80 C85 1.3900 . ?
C81 C82 1.3900 . ?
C82 C83 1.3900 . ?
C83 C84 1.3900 . ?
C84 C85 1.3900 . ?
C80' C81' 1.3900 . ?
C80' C85' 1.3900 . ?
C81' C82' 1.3900 . ?
C82' C83' 1.3900 . ?
C83' C84' 1.3900 . ?
C84' C85' 1.3900 . ?
C87 C88 1.384(6) . ?
C87 C92 1.412(6) . ?
C88 C89 1.401(6) . ?
C89 C90 1.381(7) . ?
C90 C91 1.382(7) . ?
C91 C92 1.378(6) . ?
C94 C95 1.3900 . ?
C94 C99 1.3900 . ?
C95 C96 1.3900 . ?
C96 C97 1.3900 . ?
C97 C98 1.3900 . ?
C98 C99 1.3900 . ?
C94' C95' 1.3900 . ?
C94' C99' 1.3900 . ?
C95' C96' 1.3900 . ?
C96' C97' 1.3900 . ?
C97' C98' 1.3900 . ?
C98' C99' 1.3900 . ?
C101 C102 1.397(6) . ?
C101 C106 1.401(6) . ?
C102 C103 1.384(7) . ?
C103 C104 1.359(6) . ?
C104 C105 1.388(6) . ?
C105 C106 1.372(6) . ?
O1S C1S 1.424(5) . ?
O1S C4S 1.437(5) . ?
C1S C2S 1.521(5) . ?
C2S C3S 1.515(5) . ?
C3S C4S 1.518(6) . ?
O1Q C4Q 1.432(7) . ?
O1Q C1Q 1.432(7) . ?
C1Q C2Q 1.520(7) . ?
C2Q C3Q 1.520(6) . ?
C3Q C4Q 1.521(6) . ?
O2S C8S 1.425(6) . ?
O2S C5S 1.437(5) . ?
C5S C6S 1.519(6) . ?
C6S C7S 1.526(6) . ?
C7S C8S 1.518(6) . ?
O2Q C8Q 1.428(6) . ?
O2Q C5Q 1.434(6) . ?
C5Q C6Q 1.520(6) . ?
C6Q C7Q 1.523(6) . ?
C7Q C8Q 1.519(6) . ?
O3S C12S 1.434(6) . ?
O3S C9S 1.435(6) . ?
C9S C10S 1.520(6) . ?
C10S C11S 1.521(6) . ?
C11S C12S 1.522(6) . ?
